data_1100388
loop_
_publ_author_name
'Ghassemzadeh, Mitra'
'Harms, Klaus'
'Dehnicke, Kurt'
'Magull, J\"org'

_publ_section_title
;
 \m~2~-Chlorokomplexe von Succinimid und N-Chlorsuccinimid. Die
 Kristallstrukturen von PPh~4~[Cl(Succinimid)~2~],
 PPh~4~[[Cl(N-Cl-Succinimid)~2~] und N-Chlorphthalimid /
 \m~2~-Chloro Complexes of Succinimide and N-Chlorosuccinimide.
 The Crystal Structures of PPh~4~[Cl(Succinimide)~2~],
 PPh~4~[Cl(N-Cl-Succinimide)~2~] and N-Chlorophthalimide}
;
_journal_coden_ASTM ZNBSEN
_journal_issue 4
_journal_name_full
;
 Zeitschrift f\"ur Naturforschung, B: A Journal of Chemical Sciences
;
_journal_page_first 506
_journal_page_last 512
_journal_paper_doi 10.1515/znb-1994-0413
_journal_volume 49
_journal_year 1994
_chemical_formula_sum 'C8 H4 Cl N O2'
_space_group_IT_number 19
_symmetry_cell_setting orthorhombic
_symmetry_Int_Tables_number 19
_symmetry_space_group_name_Hall 'P 2ac 2ab'
_symmetry_space_group_name_H-M 'P 21 21 21'
_cell_angle_alpha 90
_cell_angle_beta 90
_cell_angle_gamma 90
_cell_formula_units_Z 4
_cell_length_a 5.728(1)
_cell_length_b 6.275(1)
_cell_length_c 20.725(2)
_cod_original_formula_sum 'C8 H4 Cl1 N1 O2'
_cod_database_code 1100388

loop_
_symmetry_equiv_pos_site_id
_symmetry_equiv_pos_as_xyz
1 x,y,z
2 1/2+x,1/2-y,-z
3 -x,1/2+y,1/2-z
4 1/2-x,-y,1/2+z

loop_
_atom_site_label
_atom_site_type_symbol
_atom_site_fract_x
_atom_site_fract_y
_atom_site_fract_z
Cl1 Cl 0.14421(11) 0.68523(9) 0.54597(3)
O1 O -0.0564(3) 0.4309(3) 0.65779(8)
O2 O 0.5643(3) 0.4029(3) 0.51859(8)
N1 N 0.2406(4) 0.4640(3) 0.58262(9)
C1 C 0.1214(4) 0.3661(3) 0.63379(10)
C2 C 0.2625(4) 0.1762(4) 0.64937(10)
C3 C 0.2279(5) 0.0240(4) 0.69667(11)
C4 C 0.3931(5) -0.1347(4) 0.70194(12)
C5 C 0.5874(5) -0.1413(4) 0.66166(12)
C6 C 0.6203(5) 0.0114(4) 0.61410(12)
C7 C 0.4557(4) 0.1687(4) 0.60828(10)
C8 C 0.4417(4) 0.3525(4) 0.56294(10)
H1 H 0.0989(44) 0.0309(49) 0.7250(12)
H2 H 0.3738(45) -0.2406(42) 0.7345(12)
H3 H 0.6888(48) -0.2561(40) 0.6650(13)
H4 H 0.7520(44) 0.0109(40) 0.5857(12)

loop_
_atom_type_symbol
_atom_type_radius_bond
C 0.68
H 0.23
Cl 0.99
N 0.68
O 0.68
